data_7119225
loop_
_publ_author_name
'\'Alvarez-Rodr\'iguez, Luc\'ia'
'Brugos, Javier'
'Cabeza, Javier A.'
'Garc\'ia-\'Alvarez, Pablo'
'P\'erez-Carre\~no, Enrique'
'Polo, Diego'

_publ_section_title
;
 Synthesis and initial transition metal chemistry of the first PGeP
 pincer-type germylene.
;
_journal_issue 5
_journal_name_full 'Chemical communications (Cambridge, England)'
_journal_page_first 893
_journal_page_last 896
_journal_paper_doi 10.1039/c6cc09283g
_journal_volume 53
_journal_year 2017
_chemical_formula_moiety '2(C24 H44 Cl2 Ge N2 P2 Pd), 2.5(C7 H8)'
_chemical_formula_sum 'C65.5 H108 Cl4 Ge2 N4 P4 Pd2'
_chemical_formula_weight 1575.21
_chemical_name_systematic
;
 ?
;
_space_group_crystal_system triclinic
_space_group_IT_number 2
_space_group_name_Hall '-P 1'
_space_group_name_H-M_alt 'P -1'
_symmetry_space_group_name_Hall '-P 1'
_symmetry_space_group_name_H-M 'P -1'
_atom_sites_solution_hydrogens geom
_audit_creation_method SHELXL-2014
_audit_update_record
;
2016-11-11 deposited with the CCDC.
2016-12-14 downloaded from the CCDC.
;
_cell_angle_alpha 74.296(5)
_cell_angle_beta 80.993(4)
_cell_angle_gamma 80.308(4)
_cell_formula_units_Z 2
_cell_length_a 11.7387(6)
_cell_length_b 17.2670(10)
_cell_length_c 18.6974(10)
_cell_measurement_reflns_used 24113
_cell_measurement_temperature 149(2)
_cell_measurement_theta_max 69.5330
_cell_measurement_theta_min 3.8340
_cell_volume 3571.6(3)
_computing_cell_refinement
;
CrysAlisPro 1.171.38.43 (Rigaku Oxford Diffraction, 2015)
;
_computing_data_collection
;
CrysAlisPro 1.171.38.43 (Rigaku Oxford Diffraction, 2015)
;
_computing_data_reduction
;
CrysAlisPro 1.171.38.43 (Rigaku Oxford Diffraction, 2015)
;
_computing_molecular_graphics 'MERCURY (Cambridge Crystallographic Data Centre: Cambridge, UK, 2016)'
_computing_publication_material 'SHELXL-2014 (Sheldrick, 2014)'
_computing_structure_refinement 'SHELXL-2014 (Sheldrick, 2014)'
_computing_structure_solution 'SIR-97 (Giacovazzo, 1999)'
_diffrn_ambient_temperature 149(2)
_diffrn_measured_fraction_theta_full 0.997
_diffrn_measured_fraction_theta_max 0.981
_diffrn_measurement_device_type 'Nova (Cu) X-ray Source'
_diffrn_radiation_type CuK\a
_diffrn_radiation_wavelength 1.54184
_diffrn_reflns_av_R_equivalents 0.0322
_diffrn_reflns_av_unetI/netI 0.0311
_diffrn_reflns_Laue_measured_fraction_full 0.997
_diffrn_reflns_Laue_measured_fraction_max 0.981
_diffrn_reflns_limit_h_max 14
_diffrn_reflns_limit_h_min -14
_diffrn_reflns_limit_k_max 20
_diffrn_reflns_limit_k_min -20
_diffrn_reflns_limit_l_max 21
_diffrn_reflns_limit_l_min -22
_diffrn_reflns_number 43518
_diffrn_reflns_point_group_measured_fraction_full 0.997
_diffrn_reflns_point_group_measured_fraction_max 0.981
_diffrn_reflns_theta_full 67.684
_diffrn_reflns_theta_max 69.811
_diffrn_reflns_theta_min 3.847
_diffrn_source 'micro-focus sealed X-ray tube'
_exptl_absorpt_coefficient_mu 7.499
_exptl_absorpt_correction_T_max 1.00000
_exptl_absorpt_correction_T_min 0.43387
_exptl_absorpt_correction_type multi-scan
_exptl_absorpt_process_details
;
CrysAlisPro 1.171.38.43 (Rigaku Oxford Diffraction, 2015)
Empirical absorption correction using spherical harmonics,
 implemented in SCALE3 ABSPACK scaling algorithm.
;
_exptl_crystal_colour orange
_exptl_crystal_density_diffrn 1.465
_exptl_crystal_description fragment
_exptl_crystal_F_000 1626
_exptl_crystal_size_max 0.15
_exptl_crystal_size_mid 0.15
_exptl_crystal_size_min 0.10
_refine_diff_density_max 0.601
_refine_diff_density_min -0.691
_refine_diff_density_rms 0.062
_refine_ls_extinction_method none
_refine_ls_goodness_of_fit_ref 1.015
_refine_ls_hydrogen_treatment constr
_refine_ls_matrix_type full
_refine_ls_number_parameters 757
_refine_ls_number_reflns 13241
_refine_ls_number_restraints 99
_refine_ls_restrained_S_all 1.019
_refine_ls_R_factor_all 0.0318
_refine_ls_R_factor_gt 0.0265
_refine_ls_shift/su_max 0.003
_refine_ls_shift/su_mean 0.000
_refine_ls_structure_factor_coef Fsqd
_refine_ls_weighting_details 'w=1/[\s^2^(Fo^2^)+(0.0323P)^2^+1.5586P] where P=(Fo^2^+2Fc^2^)/3'
_refine_ls_weighting_scheme calc
_refine_ls_wR_factor_gt 0.0633
_refine_ls_wR_factor_ref 0.0665
_reflns_Friedel_coverage 0.000
_reflns_number_gt 11788
_reflns_number_total 13241
_reflns_threshold_expression 'I > 2\s(I)'
_cod_data_source_file c6cc09283g2.cif
_cod_data_source_block 6
_cod_depositor_comments 'Adding full bibliography for 7119222--7119225.cif.'
_cod_original_cell_volume 3571.6(4)
_cod_original_formula_sum 'C65.50 H108 Cl4 Ge2 N4 P4 Pd2'
_cod_database_code 7119225
_shelx_space_group_comment
;
The symmetry employed for this shelxl refinement is uniquely defined
by the following loop, which should always be used as a source of
symmetry information in preference to the above space-group names.
They are only intended as comments.
;
_shelxl_version_number 2014-3

loop_
_space_group_symop_operation_xyz
'x, y, z'
'-x, -y, -z'

loop_
_atom_site_label
_atom_site_type_symbol
_atom_site_fract_x
_atom_site_fract_y
_atom_site_fract_z
_atom_site_U_iso_or_equiv
_atom_site_adp_type
_atom_site_occupancy
_atom_site_site_symmetry_order
_atom_site_calc_flag
_atom_site_refinement_flags_posn
_atom_site_refinement_flags_adp
_atom_site_refinement_flags_occupancy
_atom_site_disorder_assembly
_atom_site_disorder_group
C1 C 0.4473(3) 0.18286(19) 0.12747(19) 0.0489(7) Uani 1 1 d . . . . .
H1A H 0.4991 0.2002 0.1547 0.073 Uiso 1 1 calc R U . . .
H1B H 0.4216 0.2286 0.0867 0.073 Uiso 1 1 calc R U . . .
H1C H 0.4891 0.1382 0.1067 0.073 Uiso 1 1 calc R U . . .
C2 C 0.2722(3) 0.2250(2) 0.21054(19) 0.0536(8) Uani 1 1 d . . . . .
H2A H 0.3206 0.2431 0.2395 0.080 Uiso 1 1 calc R U . . .
H2B H 0.2023 0.2071 0.2427 0.080 Uiso 1 1 calc R U . . .
H2C H 0.2495 0.2700 0.1684 0.080 Uiso 1 1 calc R U . . .
C3 C 0.3825(3) 0.0868(2) 0.2474(2) 0.0621(9) Uani 1 1 d . . . . .
H3A H 0.4218 0.0395 0.2297 0.093 Uiso 1 1 calc R U . . .
H3B H 0.3153 0.0714 0.2837 0.093 Uiso 1 1 calc R U . . .
H3C H 0.4367 0.1064 0.2712 0.093 Uiso 1 1 calc R U . . .
C4 C 0.3414(2) 0.15414(17) 0.18092(16) 0.0408(6) Uani 1 1 d . . . . .
C5 C 0.1778(3) 0.26320(17) 0.04131(19) 0.0517(8) Uani 1 1 d . . . . .
H5A H 0.1539 0.2935 -0.0076 0.078 Uiso 1 1 calc R U . . .
H5B H 0.2430 0.2859 0.0513 0.078 Uiso 1 1 calc R U . . .
H5C H 0.1123 0.2674 0.0802 0.078 Uiso 1 1 calc R U . . .
C6 C 0.3211(3) 0.1685(2) -0.01741(17) 0.0528(8) Uani 1 1 d . . . . .
H6A H 0.3010 0.2011 -0.0665 0.079 Uiso 1 1 calc R U . . .
H6B H 0.3442 0.1117 -0.0192 0.079 Uiso 1 1 calc R U . . .
H6C H 0.3858 0.1889 -0.0040 0.079 Uiso 1 1 calc R U . . .
C7 C 0.1158(3) 0.1423(2) 0.01921(18) 0.0535(8) Uani 1 1 d . . . . .
H7A H 0.0452 0.1507 0.0533 0.080 Uiso 1 1 calc R U . . .
H7B H 0.1365 0.0842 0.0222 0.080 Uiso 1 1 calc R U . . .
H7C H 0.1019 0.1714 -0.0321 0.080 Uiso 1 1 calc R U . . .
C8 C 0.2154(3) 0.17421(17) 0.04128(15) 0.0401(6) Uani 1 1 d . . . . .
C9 C 0.3259(2) 0.01400(15) 0.11771(17) 0.0405(6) Uani 1 1 d . . . . .
H9A H 0.3175 0.0135 0.0660 0.049 Uiso 1 1 calc R U . . .
H9B H 0.4093 0.0144 0.1204 0.049 Uiso 1 1 calc R U . . .
C10 C 0.2554(2) -0.11765(14) 0.13719(15) 0.0320(5) Uani 1 1 d . . . . .
C11 C 0.3151(2) -0.14085(15) 0.07476(16) 0.0384(6) Uani 1 1 d . . . . .
H11 H 0.3838 -0.1183 0.0507 0.046 Uiso 1 1 calc R U . . .
C12 C 0.2748(3) -0.19696(17) 0.04705(17) 0.0435(6) Uani 1 1 d . . . . .
H12 H 0.3160 -0.2124 0.0040 0.052 Uiso 1 1 calc R U . . .
C13 C 0.1756(3) -0.23027(17) 0.08176(18) 0.0451(7) Uani 1 1 d . . . . .
H13 H 0.1485 -0.2684 0.0623 0.054 Uiso 1 1 calc R U . . .
C14 C 0.1147(2) -0.20871(15) 0.14499(17) 0.0401(6) Uani 1 1 d . . . . .
H14 H 0.0463 -0.2320 0.1686 0.048 Uiso 1 1 calc R U . . .
C15 C 0.1542(2) -0.15301(14) 0.17341(15) 0.0333(5) Uani 1 1 d . . . . .
C16 C -0.0228(2) -0.11897(15) 0.26077(17) 0.0399(6) Uani 1 1 d . . . . .
H16A H -0.0390 -0.1495 0.3135 0.048 Uiso 1 1 calc R U . . .
H16B H -0.0615 -0.1423 0.2296 0.048 Uiso 1 1 calc R U . . .
C17 C -0.0819(4) -0.0233(2) 0.39853(19) 0.0663(10) Uani 1 1 d . . . . .
H17A H -0.0313 0.0195 0.3826 0.099 Uiso 1 1 calc R U . . .
H17B H -0.0348 -0.0761 0.3997 0.099 Uiso 1 1 calc R U . . .
H17C H -0.1220 -0.0232 0.4486 0.099 Uiso 1 1 calc R U . . .
C18 C -0.2536(3) -0.0729(2) 0.3719(2) 0.0630(10) Uani 1 1 d . . . . .
H18A H -0.2108 -0.1260 0.3686 0.095 Uiso 1 1 calc R U . . .
H18B H -0.3177 -0.0593 0.3409 0.095 Uiso 1 1 calc R U . . .
H18C H -0.2850 -0.0749 0.4241 0.095 Uiso 1 1 calc R U . . .
C19 C -0.2402(4) 0.0759(2) 0.3408(3) 0.0906(16) Uani 1 1 d . . . . .
H19A H -0.2712 0.0800 0.3917 0.136 Uiso 1 1 calc R U . . .
H19B H -0.3046 0.0838 0.3109 0.136 Uiso 1 1 calc R U . . .
H19C H -0.1892 0.1177 0.3179 0.136 Uiso 1 1 calc R U . . .
C20 C -0.1708(3) -0.00793(17) 0.34395(18) 0.0493(8) Uani 1 1 d . . . . .
C21 C -0.0949(3) -0.0065(3) 0.1058(2) 0.0705(11) Uani 1 1 d . . . . .
H21A H -0.1341 0.0130 0.0604 0.106 Uiso 1 1 calc R U . . .
H21B H -0.0706 -0.0651 0.1146 0.106 Uiso 1 1 calc R U . . .
H21C H -0.0264 0.0213 0.0995 0.106 Uiso 1 1 calc R U . . .
C22 C -0.2747(3) -0.0437(2) 0.1883(2) 0.0593(9) Uani 1 1 d . . . . .
H22A H -0.3320 -0.0318 0.2294 0.089 Uiso 1 1 calc R U . . .
H22B H -0.2399 -0.1007 0.2022 0.089 Uiso 1 1 calc R U . . .
H22C H -0.3132 -0.0339 0.1432 0.089 Uiso 1 1 calc R U . . .
C23 C -0.2338(4) 0.0992(2) 0.1535(3) 0.0885(15) Uani 1 1 d . . . . .
H23A H -0.2730 0.1101 0.1085 0.133 Uiso 1 1 calc R U . . .
H23B H -0.1732 0.1346 0.1442 0.133 Uiso 1 1 calc R U . . .
H23C H -0.2907 0.1099 0.1952 0.133 Uiso 1 1 calc R U . . .
C24 C -0.1792(3) 0.01127(17) 0.17301(19) 0.0468(7) Uani 1 1 d . . . . .
C25 C 1.1558(2) 0.4267(2) 0.26637(19) 0.0499(7) Uani 1 1 d . . . . .
H25A H 1.1787 0.4479 0.2128 0.075 Uiso 1 1 calc R U . . .
H25B H 1.1271 0.3745 0.2748 0.075 Uiso 1 1 calc R U . . .
H25C H 1.2233 0.4191 0.2936 0.075 Uiso 1 1 calc R U . . .
C26 C 1.0348(2) 0.45795(19) 0.37937(16) 0.0427(6) Uani 1 1 d . . . . .
H26A H 1.1072 0.4500 0.4018 0.064 Uiso 1 1 calc R U . . .
H26B H 1.0023 0.4065 0.3925 0.064 Uiso 1 1 calc R U . . .
H26C H 0.9788 0.4988 0.3983 0.064 Uiso 1 1 calc R U . . .
C27 C 1.0997(3) 0.57095(19) 0.27615(18) 0.0467(7) Uani 1 1 d . . . . .
H27A H 1.1617 0.5689 0.3064 0.070 Uiso 1 1 calc R U . . .
H27B H 1.0339 0.6106 0.2874 0.070 Uiso 1 1 calc R U . . .
H27C H 1.1291 0.5870 0.2230 0.070 Uiso 1 1 calc R U . . .
C28 C 1.0596(2) 0.48690(16) 0.29439(15) 0.0341(5) Uani 1 1 d . . . . .
C29 C 0.9980(2) 0.43099(16) 0.12857(16) 0.0384(6) Uani 1 1 d . . . . .
H29A H 1.0023 0.4406 0.0742 0.058 Uiso 1 1 calc R U . . .
H29B H 0.9523 0.3865 0.1531 0.058 Uiso 1 1 calc R U . . .
H29C H 1.0767 0.4166 0.1435 0.058 Uiso 1 1 calc R U . . .
C30 C 1.0113(2) 0.57761(16) 0.11287(15) 0.0389(6) Uani 1 1 d . . . . .
H30A H 1.0096 0.5898 0.0587 0.058 Uiso 1 1 calc R U . . .
H30B H 1.0920 0.5613 0.1242 0.058 Uiso 1 1 calc R U . . .
H30C H 0.9784 0.6260 0.1307 0.058 Uiso 1 1 calc R U . . .
C31 C 0.8175(2) 0.53100(17) 0.12688(16) 0.0386(6) Uani 1 1 d . . . . .
H31A H 0.7819 0.5826 0.1380 0.058 Uiso 1 1 calc R U . . .
H31B H 0.7695 0.4884 0.1537 0.058 Uiso 1 1 calc R U . . .
H31C H 0.8231 0.5364 0.0729 0.058 Uiso 1 1 calc R U . . .
C32 C 0.9395(2) 0.50839(15) 0.15202(14) 0.0309(5) Uani 1 1 d . . . . .
C33 C 0.8684(2) 0.39231(15) 0.29315(15) 0.0331(5) Uani 1 1 d . . . . .
H33A H 0.8429 0.3768 0.2515 0.040 Uiso 1 1 calc R U . . .
H33B H 0.9351 0.3522 0.3110 0.040 Uiso 1 1 calc R U . . .
C34 C 0.6699(2) 0.36034(14) 0.34759(14) 0.0296(5) Uani 1 1 d . . . . .
C35 C 0.6674(2) 0.29550(15) 0.31754(16) 0.0375(6) Uani 1 1 d . . . . .
H35 H 0.7379 0.2666 0.3003 0.045 Uiso 1 1 calc R U . . .
C36 C 0.5608(3) 0.27317(17) 0.31283(18) 0.0438(7) Uani 1 1 d . . . . .
H36 H 0.5591 0.2293 0.2916 0.053 Uiso 1 1 calc R U . . .
C37 C 0.4581(2) 0.31362(17) 0.33843(17) 0.0425(7) Uani 1 1 d . . . . .
H37 H 0.3861 0.2975 0.3349 0.051 Uiso 1 1 calc R U . . .
C38 C 0.4591(2) 0.37816(15) 0.36950(15) 0.0353(6) Uani 1 1 d . . . . .
H38 H 0.3880 0.4055 0.3878 0.042 Uiso 1 1 calc R U . . .
C39 C 0.5641(2) 0.40270(14) 0.37386(14) 0.0292(5) Uani 1 1 d . . . . .
C40 C 0.4972(2) 0.54321(14) 0.39528(14) 0.0296(5) Uani 1 1 d . . . . .
H40A H 0.4764 0.5564 0.4444 0.035 Uiso 1 1 calc R U . . .
H40B H 0.4246 0.5366 0.3781 0.035 Uiso 1 1 calc R U . . .
C41 C 0.6195(3) 0.6975(2) 0.42812(19) 0.0537(8) Uani 1 1 d . . . . .
H41A H 0.6039 0.7377 0.4579 0.080 Uiso 1 1 calc R U . . .
H41B H 0.6969 0.7005 0.3997 0.080 Uiso 1 1 calc R U . . .
H41C H 0.6164 0.6431 0.4614 0.080 Uiso 1 1 calc R U . . .
C42 C 0.5417(3) 0.79674(17) 0.31718(19) 0.0505(8) Uani 1 1 d . . . . .
H42A H 0.5388 0.8389 0.3438 0.076 Uiso 1 1 calc R U . . .
H42B H 0.4785 0.8111 0.2855 0.076 Uiso 1 1 calc R U . . .
H42C H 0.6166 0.7924 0.2860 0.076 Uiso 1 1 calc R U . . .
C43 C 0.4063(2) 0.71881(17) 0.41878(17) 0.0439(7) Uani 1 1 d . . . . .
H43A H 0.3994 0.6673 0.4563 0.066 Uiso 1 1 calc R U . . .
H43B H 0.3470 0.7285 0.3847 0.066 Uiso 1 1 calc R U . . .
H43C H 0.3951 0.7631 0.4438 0.066 Uiso 1 1 calc R U . . .
C44 C 0.5280(2) 0.71508(16) 0.37404(16) 0.0378(6) Uani 1 1 d . . . . .
C45 C 0.4918(3) 0.56700(17) 0.22337(16) 0.0425(6) Uani 1 1 d . . . . .
H45A H 0.4603 0.5752 0.1760 0.064 Uiso 1 1 calc R U . . .
H45B H 0.4478 0.5300 0.2631 0.064 Uiso 1 1 calc R U . . .
H45C H 0.5738 0.5435 0.2186 0.064 Uiso 1 1 calc R U . . .
C46 C 0.3532(2) 0.68060(18) 0.25981(17) 0.0438(7) Uani 1 1 d . . . . .
H46A H 0.3467 0.7348 0.2684 0.066 Uiso 1 1 calc R U . . .
H46B H 0.3189 0.6438 0.3046 0.066 Uiso 1 1 calc R U . . .
H46C H 0.3119 0.6836 0.2173 0.066 Uiso 1 1 calc R U . . .
C47 C 0.5359(3) 0.70815(18) 0.17466(16) 0.0437(7) Uani 1 1 d . . . . .
H47A H 0.6174 0.6870 0.1625 0.066 Uiso 1 1 calc R U . . .
H47B H 0.5318 0.7609 0.1859 0.066 Uiso 1 1 calc R U . . .
H47C H 0.4931 0.7147 0.1319 0.066 Uiso 1 1 calc R U . . .
C48 C 0.4817(2) 0.64868(16) 0.24284(15) 0.0351(6) Uani 1 1 d . . . . .
C49 C 0.2633(3) 0.6528(2) 0.9310(2) 0.0657(10) Uani 1 1 d . . . . .
H49A H 0.2443 0.6632 0.8798 0.099 Uiso 1 1 calc R U . . .
H49B H 0.2413 0.7025 0.9485 0.099 Uiso 1 1 calc R U . . .
H49C H 0.2206 0.6098 0.9638 0.099 Uiso 1 1 calc R U . . .
C50 C 0.3901(3) 0.62680(18) 0.93253(18) 0.0471(7) Uani 1 1 d . . . . .
C51 C 0.4439(3) 0.61930(18) 0.99609(17) 0.0468(7) Uani 1 1 d . . . . .
H51 H 0.3984 0.6314 1.0394 0.056 Uiso 1 1 calc R U . . .
C52 C 0.5616(3) 0.59476(18) 0.99737(19) 0.0508(7) Uani 1 1 d . . . . .
H52 H 0.5965 0.5900 1.0412 0.061 Uiso 1 1 calc R U . . .
C53 C 0.6287(3) 0.5771(2) 0.9350(2) 0.0579(9) Uani 1 1 d . . . . .
H53 H 0.7099 0.5602 0.9355 0.070 Uiso 1 1 calc R U . . .
C54 C 0.5768(3) 0.5841(2) 0.8720(2) 0.0629(10) Uani 1 1 d . . . . .
H54 H 0.6228 0.5719 0.8289 0.075 Uiso 1 1 calc R U . . .
C55 C 0.4597(3) 0.6083(2) 0.87072(18) 0.0540(8) Uani 1 1 d . . . . .
H55 H 0.4256 0.6126 0.8267 0.065 Uiso 1 1 calc R U . . .
C56 C 0.0218(5) 0.3095(3) 0.5788(3) 0.0875(14) Uani 1 1 d . . . . .
H56A H 0.0248 0.3673 0.5553 0.131 Uiso 1 1 calc R U . . .
H56B H 0.0882 0.2873 0.6074 0.131 Uiso 1 1 calc R U . . .
H56C H -0.0508 0.3028 0.6124 0.131 Uiso 1 1 calc R U . . .
C57 C 0.0263(3) 0.26571(19) 0.52017(19) 0.0564(8) Uani 1 1 d . . . . .
C58 C -0.0721(3) 0.2459(2) 0.5023(2) 0.0647(10) Uani 1 1 d . . . . .
H58 H -0.1453 0.2580 0.5296 0.078 Uiso 1 1 calc R U . . .
C59 C -0.0662(4) 0.2080(2) 0.4445(3) 0.0745(11) Uani 1 1 d . . . . .
H59 H -0.1351 0.1949 0.4325 0.089 Uiso 1 1 calc R U . . .
C60 C 0.0374(4) 0.1900(2) 0.4054(2) 0.0747(11) Uani 1 1 d . . . . .
H60 H 0.0413 0.1639 0.3662 0.090 Uiso 1 1 calc R U . . .
C61 C 0.1360(4) 0.2092(2) 0.4223(2) 0.0720(10) Uani 1 1 d . . . . .
H61 H 0.2087 0.1964 0.3948 0.086 Uiso 1 1 calc R U . . .
C62 C 0.1314(3) 0.2468(2) 0.4788(2) 0.0629(9) Uani 1 1 d . . . . .
H62 H 0.2010 0.2601 0.4898 0.076 Uiso 1 1 calc R U . . .
C64 C 0.4530(10) -0.1187(6) 0.5046(6) 0.0888(13) Uani 0.5 1 d D U P A -1
H64A H 0.3715 -0.1159 0.4969 0.133 Uiso 0.5 1 calc R U P A -1
H64B H 0.4671 -0.1557 0.5533 0.133 Uiso 0.5 1 calc R U P A -1
H64C H 0.5040 -0.1387 0.4649 0.133 Uiso 0.5 1 calc R U P A -1
C65 C 0.4763(8) -0.0402(5) 0.5029(5) 0.0888(13) Uani 0.5 1 d D U P A -1
C66 C 0.5543(10) -0.0206(6) 0.5437(6) 0.0888(13) Uani 0.5 1 d D U P A -1
H66 H 0.5943 -0.0608 0.5802 0.107 Uiso 0.5 1 calc R U P A -1
C67 C 0.5690(8) 0.0586(6) 0.5280(5) 0.0888(13) Uani 0.5 1 d D U P A -1
H67 H 0.6235 0.0741 0.5523 0.107 Uiso 0.5 1 calc R U P A -1
C68 C 0.5037(9) 0.1199(6) 0.4754(5) 0.0888(13) Uani 0.5 1 d D U P A -1
H68 H 0.5095 0.1756 0.4690 0.107 Uiso 0.5 1 calc R U P A -1
C69 C 0.4380(8) 0.0992(6) 0.4372(5) 0.0888(13) Uani 0.5 1 d D U P A -1
H69 H 0.4016 0.1395 0.3990 0.107 Uiso 0.5 1 calc R U P A -1
C70 C 0.4186(10) 0.0184(7) 0.4506(6) 0.0888(13) Uani 0.5 1 d D U P A -1
H70 H 0.3661 0.0044 0.4238 0.107 Uiso 0.5 1 calc R U P A -1
Cl1 Cl 0.23674(7) -0.08001(5) 0.35258(4) 0.05188(18) Uani 1 1 d . . . . .
Cl2 Cl -0.04591(6) 0.21097(4) 0.20005(5) 0.04844(17) Uani 1 1 d . . . . .
Cl3 Cl 0.77842(5) 0.47529(4) 0.49558(3) 0.03907(14) Uani 1 1 d . . . . .
Cl4 Cl 0.81976(5) 0.71782(3) 0.20720(4) 0.03596(13) Uani 1 1 d . . . . .
Ge1 Ge 0.17355(2) -0.04434(2) 0.24434(2) 0.03097(7) Uani 1 1 d . . . . .
Ge2 Ge 0.72951(2) 0.48252(2) 0.38589(2) 0.02530(6) Uani 1 1 d . . . . .
N1 N 0.28926(18) -0.06029(12) 0.16886(13) 0.0339(5) Uani 1 1 d . . . . .
N2 N 0.10232(18) -0.12874(12) 0.23837(13) 0.0352(5) Uani 1 1 d . . . . .
N3 N 0.77337(16) 0.38879(12) 0.35387(11) 0.0278(4) Uani 1 1 d . . . . .
N4 N 0.57555(17) 0.46666(11) 0.40424(11) 0.0276(4) Uani 1 1 d . . . . .
P1 P 0.24009(5) 0.11054(4) 0.13837(4) 0.02976(13) Uani 1 1 d . . . . .
P2 P -0.08620(5) -0.00843(4) 0.25074(4) 0.03288(14) Uani 1 1 d . . . . .
P3 P 0.91811(5) 0.49607(3) 0.25661(3) 0.02595(12) Uani 1 1 d . . . . .
P4 P 0.56418(5) 0.63072(3) 0.32580(3) 0.02646(12) Uani 1 1 d . . . . .
Pd1 Pd 0.06259(2) 0.07854(2) 0.21177(2) 0.02817(5) Uani 1 1 d . . . . .
Pd2 Pd 0.76608(2) 0.59352(2) 0.29080(2) 0.02442(5) Uani 1 1 d . . . . .

loop_
_atom_site_aniso_label
_atom_site_aniso_U_11
_atom_site_aniso_U_22
_atom_site_aniso_U_33
_atom_site_aniso_U_23
_atom_site_aniso_U_13
_atom_site_aniso_U_12
C1 0.0353(15) 0.0488(17) 0.066(2) -0.0140(15) -0.0015(14) -0.0205(13)
C2 0.0526(19) 0.059(2) 0.061(2) -0.0293(16) 0.0019(15) -0.0252(16)
C3 0.057(2) 0.069(2) 0.063(2) 0.0042(17) -0.0295(17) -0.0279(17)
C4 0.0380(15) 0.0408(15) 0.0462(16) -0.0072(12) -0.0075(12) -0.0162(12)
C5 0.0577(19) 0.0348(15) 0.0539(18) 0.0064(13) -0.0088(15) -0.0088(14)
C6 0.061(2) 0.0514(18) 0.0396(16) -0.0011(13) 0.0068(14) -0.0189(15)
C7 0.059(2) 0.062(2) 0.0407(16) -0.0013(14) -0.0122(14) -0.0251(16)
C8 0.0440(15) 0.0384(15) 0.0343(14) 0.0012(11) -0.0041(12) -0.0132(12)
C9 0.0332(14) 0.0302(14) 0.0537(17) -0.0069(12) 0.0057(12) -0.0083(11)
C10 0.0257(12) 0.0214(11) 0.0441(15) -0.0015(10) -0.0053(10) 0.0003(9)
C11 0.0334(14) 0.0278(13) 0.0471(16) -0.0014(11) -0.0013(12) -0.0014(11)
C12 0.0466(16) 0.0344(14) 0.0475(16) -0.0104(12) -0.0041(13) -0.0012(12)
C13 0.0462(17) 0.0331(14) 0.0581(18) -0.0127(13) -0.0097(14) -0.0056(12)
C14 0.0335(14) 0.0262(13) 0.0573(18) -0.0041(12) -0.0050(12) -0.0052(11)
C15 0.0276(12) 0.0236(12) 0.0447(15) -0.0030(10) -0.0061(11) 0.0005(10)
C16 0.0292(13) 0.0279(13) 0.0573(17) -0.0065(12) 0.0062(12) -0.0067(10)
C17 0.082(3) 0.070(2) 0.0443(19) -0.0069(16) 0.0108(18) -0.032(2)
C18 0.0492(19) 0.053(2) 0.072(2) -0.0013(17) 0.0209(17) -0.0169(16)
C19 0.096(3) 0.047(2) 0.094(3) -0.005(2) 0.053(3) 0.006(2)
C20 0.0482(17) 0.0331(15) 0.0551(18) -0.0036(13) 0.0161(14) -0.0063(13)
C21 0.066(2) 0.098(3) 0.055(2) -0.013(2) -0.0108(18) -0.039(2)
C22 0.0356(16) 0.0524(19) 0.094(3) -0.0174(18) -0.0131(16) -0.0139(14)
C23 0.101(3) 0.0409(19) 0.132(4) -0.004(2) -0.082(3) 0.000(2)
C24 0.0397(15) 0.0362(15) 0.0640(19) -0.0040(13) -0.0142(14) -0.0105(12)
C25 0.0260(14) 0.064(2) 0.0572(19) -0.0166(15) -0.0084(13) 0.0065(13)
C26 0.0318(14) 0.0527(17) 0.0419(15) -0.0054(13) -0.0118(12) -0.0049(12)
C27 0.0374(15) 0.0554(18) 0.0519(18) -0.0112(14) -0.0072(13) -0.0208(13)
C28 0.0226(12) 0.0398(14) 0.0393(14) -0.0077(11) -0.0037(10) -0.0058(10)
C29 0.0387(15) 0.0372(14) 0.0394(15) -0.0137(11) 0.0007(11) -0.0035(11)
C30 0.0427(15) 0.0370(14) 0.0335(14) -0.0045(11) 0.0032(11) -0.0099(12)
C31 0.0351(14) 0.0437(15) 0.0375(14) -0.0108(12) -0.0083(11) -0.0016(12)
C32 0.0286(12) 0.0310(13) 0.0319(13) -0.0076(10) -0.0018(10) -0.0032(10)
C33 0.0285(13) 0.0282(12) 0.0409(14) -0.0064(10) -0.0016(11) -0.0057(10)
C34 0.0269(12) 0.0251(12) 0.0337(13) 0.0012(10) -0.0056(10) -0.0068(9)
C35 0.0337(14) 0.0285(13) 0.0495(16) -0.0078(11) -0.0057(12) -0.0044(11)
C36 0.0434(16) 0.0336(14) 0.0598(18) -0.0146(13) -0.0106(13) -0.0112(12)
C37 0.0352(15) 0.0378(15) 0.0576(18) -0.0080(13) -0.0128(13) -0.0129(12)
C38 0.0263(12) 0.0319(13) 0.0449(15) -0.0023(11) -0.0062(11) -0.0065(10)
C39 0.0264(12) 0.0262(12) 0.0321(12) 0.0002(10) -0.0051(10) -0.0064(9)
C40 0.0241(12) 0.0274(12) 0.0327(13) -0.0019(10) 0.0001(10) -0.0034(9)
C41 0.0438(17) 0.065(2) 0.062(2) -0.0372(17) -0.0044(15) -0.0027(15)
C42 0.0443(17) 0.0319(15) 0.071(2) -0.0149(14) 0.0169(15) -0.0131(13)
C43 0.0373(15) 0.0344(14) 0.0526(17) -0.0084(12) 0.0092(13) -0.0018(12)
C44 0.0310(13) 0.0321(13) 0.0499(16) -0.0133(12) 0.0048(12) -0.0067(11)
C45 0.0428(16) 0.0460(16) 0.0388(15) -0.0064(12) -0.0071(12) -0.0108(13)
C46 0.0243(13) 0.0452(16) 0.0535(17) 0.0051(13) -0.0087(12) -0.0061(11)
C47 0.0389(15) 0.0450(16) 0.0398(15) 0.0083(12) -0.0078(12) -0.0132(12)
C48 0.0274(12) 0.0372(14) 0.0353(14) 0.0048(11) -0.0078(10) -0.0086(11)
C49 0.058(2) 0.063(2) 0.085(3) -0.029(2) -0.0212(19) -0.0033(17)
C50 0.0525(18) 0.0370(15) 0.0541(18) -0.0093(13) -0.0074(14) -0.0150(13)
C51 0.0563(19) 0.0417(16) 0.0432(16) -0.0101(13) -0.0035(14) -0.0123(14)
C52 0.0544(19) 0.0416(16) 0.0565(19) -0.0060(14) -0.0129(15) -0.0108(14)
C53 0.0444(18) 0.0523(19) 0.077(2) -0.0153(17) -0.0001(17) -0.0158(15)
C54 0.063(2) 0.068(2) 0.061(2) -0.0221(18) 0.0154(18) -0.0311(18)
C55 0.064(2) 0.0570(19) 0.0440(17) -0.0101(14) 0.0003(15) -0.0274(17)
C56 0.125(4) 0.060(2) 0.074(3) -0.017(2) -0.031(3) 0.014(2)
C57 0.071(2) 0.0379(16) 0.056(2) -0.0012(14) -0.0217(17) 0.0006(15)
C58 0.056(2) 0.0475(19) 0.078(3) 0.0052(17) -0.0092(18) -0.0066(16)
C59 0.071(3) 0.062(2) 0.088(3) 0.002(2) -0.029(2) -0.019(2)
C60 0.102(4) 0.065(2) 0.059(2) -0.0071(18) -0.020(2) -0.021(2)
C61 0.077(3) 0.071(2) 0.063(2) -0.0085(19) 0.002(2) -0.016(2)
C62 0.053(2) 0.061(2) 0.069(2) -0.0035(18) -0.0121(17) -0.0075(17)
C64 0.089(3) 0.107(2) 0.064(2) -0.0254(19) 0.0156(19) -0.010(3)
C65 0.089(3) 0.107(2) 0.064(2) -0.0254(19) 0.0156(19) -0.010(3)
C66 0.089(3) 0.107(2) 0.064(2) -0.0254(19) 0.0156(19) -0.010(3)
C67 0.089(3) 0.107(2) 0.064(2) -0.0254(19) 0.0156(19) -0.010(3)
C68 0.089(3) 0.107(2) 0.064(2) -0.0254(19) 0.0156(19) -0.010(3)
C69 0.089(3) 0.107(2) 0.064(2) -0.0254(19) 0.0156(19) -0.010(3)
C70 0.089(3) 0.107(2) 0.064(2) -0.0254(19) 0.0156(19) -0.010(3)
Cl1 0.0550(4) 0.0478(4) 0.0459(4) 0.0047(3) -0.0165(3) -0.0045(3)
Cl2 0.0372(3) 0.0248(3) 0.0776(5) -0.0086(3) -0.0004(3) -0.0009(3)
Cl3 0.0318(3) 0.0536(4) 0.0321(3) -0.0082(3) -0.0056(2) -0.0091(3)
Cl4 0.0303(3) 0.0269(3) 0.0451(3) -0.0006(2) 0.0031(2) -0.0090(2)
Ge1 0.02610(14) 0.02450(14) 0.03768(16) -0.00020(11) -0.00394(11) -0.00283(11)
Ge2 0.02111(13) 0.02511(13) 0.02783(14) -0.00209(10) -0.00328(10) -0.00509(10)
N1 0.0254(10) 0.0259(10) 0.0471(13) -0.0050(9) -0.0013(9) -0.0040(8)
N2 0.0260(10) 0.0258(10) 0.0495(13) -0.0047(9) 0.0013(9) -0.0043(8)
N3 0.0211(9) 0.0259(10) 0.0352(11) -0.0040(8) -0.0038(8) -0.0057(8)
N4 0.0247(10) 0.0250(10) 0.0309(10) -0.0015(8) -0.0030(8) -0.0064(8)
P1 0.0268(3) 0.0256(3) 0.0354(3) -0.0034(2) -0.0017(2) -0.0083(2)
P2 0.0241(3) 0.0247(3) 0.0447(4) -0.0024(3) 0.0017(3) -0.0048(2)
P3 0.0200(3) 0.0254(3) 0.0313(3) -0.0050(2) -0.0021(2) -0.0042(2)
P4 0.0196(3) 0.0243(3) 0.0317(3) -0.0011(2) -0.0014(2) -0.0036(2)
Pd1 0.02463(9) 0.02192(9) 0.03503(10) -0.00218(7) -0.00228(7) -0.00424(7)
Pd2 0.01958(8) 0.02286(9) 0.02903(9) -0.00290(6) -0.00146(6) -0.00508(6)

loop_
_atom_type_symbol
_atom_type_description
_atom_type_scat_dispersion_real
_atom_type_scat_dispersion_imag
_atom_type_scat_source
C C 0.0181 0.0091 'International Tables Vol C Tables 4.2.6.8 and 6.1.1.4'
H H 0.0000 0.0000 'International Tables Vol C Tables 4.2.6.8 and 6.1.1.4'
Cl Cl 0.3639 0.7018 'International Tables Vol C Tables 4.2.6.8 and 6.1.1.4'
Ge Ge -1.0885 0.8855 'International Tables Vol C Tables 4.2.6.8 and 6.1.1.4'
N N 0.0311 0.0180 'International Tables Vol C Tables 4.2.6.8 and 6.1.1.4'
P P 0.2955 0.4335 'International Tables Vol C Tables 4.2.6.8 and 6.1.1.4'
Pd Pd 0.1215 3.9337 'International Tables Vol C Tables 4.2.6.8 and 6.1.1.4'

loop_
_geom_angle_atom_site_label_1
_geom_angle_atom_site_label_2
_geom_angle_atom_site_label_3
_geom_angle
C1 C4 C3 109.3(3)
C1 C4 C2 109.7(2)
C3 C4 C2 108.5(3)
C1 C4 P1 114.3(2)
C3 C4 P1 106.30(19)
C2 C4 P1 108.5(2)
C5 C8 C7 108.4(3)
C5 C8 C6 108.8(2)
C7 C8 C6 108.5(3)
C5 C8 P1 110.9(2)
C7 C8 P1 105.94(18)
C6 C8 P1 114.0(2)
N1 C9 P1 113.77(18)
C11 C10 C15 119.3(2)
C11 C10 N1 124.2(2)
C15 C10 N1 116.5(2)
C10 C11 C12 120.3(2)
C13 C12 C11 120.2(3)
C12 C13 C14 120.7(3)
C15 C14 C13 119.7(3)
C14 C15 N2 124.8(2)
C14 C15 C10 119.8(3)
N2 C15 C10 115.4(2)
N2 C16 P2 112.20(17)
C17 C20 C19 108.6(3)
C17 C20 C18 108.9(3)
C19 C20 C18 109.5(3)
C17 C20 P2 106.2(2)
C19 C20 P2 109.4(2)
C18 C20 P2 114.2(2)
C23 C24 C22 109.2(3)
C23 C24 C21 109.3(3)
C22 C24 C21 107.6(3)
C23 C24 P2 110.8(2)
C22 C24 P2 114.6(2)
C21 C24 P2 105.0(2)
C26 C28 C25 108.9(2)
C26 C28 C27 107.7(2)
C25 C28 C27 110.3(2)
C26 C28 P3 106.28(17)
C25 C28 P3 113.93(19)
C27 C28 P3 109.51(19)
C30 C32 C31 108.8(2)
C30 C32 C29 108.9(2)
C31 C32 C29 108.8(2)
C30 C32 P3 110.57(17)
C31 C32 P3 105.90(17)
C29 C32 P3 113.71(18)
N3 C33 P3 113.34(17)
C35 C34 N3 124.1(2)
C35 C34 C39 119.8(2)
N3 C34 C39 116.1(2)
C34 C35 C36 119.5(3)
C37 C36 C35 121.0(3)
C36 C37 C38 120.2(2)
C39 C38 C37 120.1(3)
C38 C39 N4 125.0(2)
C38 C39 C34 119.3(2)
N4 C39 C34 115.7(2)
N4 C40 P4 112.54(15)
C41 C44 C42 109.0(2)
C41 C44 C43 108.9(2)
C42 C44 C43 110.0(2)
C41 C44 P4 104.35(19)
C42 C44 P4 110.0(2)
C43 C44 P4 114.39(19)
C47 C48 C46 109.2(2)
C47 C48 C45 107.7(2)
C46 C48 C45 109.6(2)
C47 C48 P4 111.27(18)
C46 C48 P4 112.1(2)
C45 C48 P4 106.86(18)
C55 C50 C51 117.4(3)
C55 C50 C49 121.0(3)
C51 C50 C49 121.6(3)
C52 C51 C50 121.4(3)
C51 C52 C53 119.9(3)
C54 C53 C52 119.4(3)
C55 C54 C53 120.8(3)
C54 C55 C50 121.1(3)
C58 C57 C62 117.7(4)
C58 C57 C56 121.9(4)
C62 C57 C56 120.2(4)
C57 C58 C59 120.8(4)
C60 C59 C58 120.2(4)
C59 C60 C61 119.8(4)
C60 C61 C62 120.6(4)
C61 C62 C57 120.8(4)
C70 C65 C66 121.2(9)
C70 C65 C64 111.2(9)
C66 C65 C64 127.4(8)
C67 C66 C65 116.5(9)
C66 C67 C68 121.5(8)
C69 C68 C67 120.0(9)
C68 C69 C70 121.3(9)
C65 C70 C69 119.2(9)
N2 Ge1 N1 92.47(9)
N2 Ge1 Cl1 106.14(8)
N1 Ge1 Cl1 112.18(7)
N2 Ge1 Pd1 113.06(7)
N1 Ge1 Pd1 111.75(7)
Cl1 Ge1 Pd1 118.20(3)
N4 Ge2 N3 92.25(8)
N4 Ge2 Cl3 104.46(7)
N3 Ge2 Cl3 114.48(7)
N4 Ge2 Pd2 113.56(6)
N3 Ge2 Pd2 110.65(6)
Cl3 Ge2 Pd2 118.30(2)
C10 N1 C9 117.6(2)
C10 N1 Ge1 106.54(15)
C9 N1 Ge1 114.95(16)
C15 N2 C16 123.7(2)
C15 N2 Ge1 107.75(15)
C16 N2 Ge1 113.67(17)
C34 N3 C33 119.3(2)
C34 N3 Ge2 107.03(15)
C33 N3 Ge2 115.33(15)
C39 N4 C40 124.6(2)
C39 N4 Ge2 107.69(15)
C40 N4 Ge2 112.22(14)
C4 P1 C8 111.22(12)
C4 P1 C9 105.51(13)
C8 P1 C9 101.59(13)
C4 P1 Pd1 116.98(9)
C8 P1 Pd1 111.55(9)
C9 P1 Pd1 108.61(8)
C20 P2 C24 113.87(15)
C20 P2 C16 103.62(13)
C24 P2 C16 102.54(14)
C20 P2 Pd1 115.79(11)
C24 P2 Pd1 108.74(9)
C16 P2 Pd1 111.40(8)
C28 P3 C32 111.57(11)
C28 P3 C33 105.53(12)
C32 P3 C33 102.39(11)
C28 P3 Pd2 116.72(9)
C32 P3 Pd2 111.11(8)
C33 P3 Pd2 108.30(8)
C44 P4 C48 112.80(13)
C44 P4 C40 103.58(11)
C48 P4 C40 102.56(11)
C44 P4 Pd2 115.81(8)
C48 P4 Pd2 109.68(9)
C40 P4 Pd2 111.47(8)
Ge1 Pd1 P1 80.604(18)
Ge1 Pd1 P2 79.793(18)
P1 Pd1 P2 149.36(2)
Ge1 Pd1 Cl2 168.84(2)
P1 Pd1 Cl2 101.04(2)
P2 Pd1 Cl2 102.75(2)
Ge2 Pd2 P3 80.125(17)
Ge2 Pd2 P4 80.121(17)
P3 Pd2 P4 148.99(2)
Ge2 Pd2 Cl4 169.595(19)
P3 Pd2 Cl4 101.94(2)
P4 Pd2 Cl4 101.81(2)

loop_
_geom_bond_atom_site_label_1
_geom_bond_atom_site_label_2
_geom_bond_distance
C1 C4 1.530(4)
C2 C4 1.534(4)
C3 C4 1.532(4)
C4 P1 1.881(3)
C5 C8 1.526(4)
C6 C8 1.532(4)
C7 C8 1.527(4)
C8 P1 1.888(3)
C9 N1 1.462(3)
C9 P1 1.898(3)
C10 C11 1.384(4)
C10 C15 1.418(4)
C10 N1 1.419(3)
C11 C12 1.390(4)
C12 C13 1.377(4)
C13 C14 1.390(4)
C14 C15 1.388(4)
C15 N2 1.407(4)
C16 N2 1.457(3)
C16 P2 1.898(3)
C17 C20 1.515(5)
C18 C20 1.538(4)
C19 C20 1.528(5)
C20 P2 1.867(3)
C21 C24 1.540(5)
C22 C24 1.533(4)
C23 C24 1.515(5)
C24 P2 1.877(3)
C25 C28 1.531(4)
C26 C28 1.528(4)
C27 C28 1.535(4)
C28 P3 1.872(3)
C29 C32 1.537(3)
C30 C32 1.532(3)
C31 C32 1.533(4)
C32 P3 1.890(3)
C33 N3 1.458(3)
C33 P3 1.893(2)
C34 C35 1.388(4)
C34 N3 1.417(3)
C34 C39 1.420(4)
C35 C36 1.392(4)
C36 C37 1.374(4)
C37 C38 1.392(4)
C38 C39 1.390(3)
C39 N4 1.405(3)
C40 N4 1.463(3)
C40 P4 1.899(2)
C41 C44 1.527(4)
C42 C44 1.535(4)
C43 C44 1.539(4)
C44 P4 1.870(3)
C45 C48 1.531(4)
C46 C48 1.531(4)
C47 C48 1.530(4)
C48 P4 1.884(3)
C49 C50 1.482(5)
C50 C55 1.386(5)
C50 C51 1.398(4)
C51 C52 1.377(5)
C52 C53 1.377(5)
C53 C54 1.377(5)
C54 C55 1.371(5)
C56 C57 1.480(5)
C57 C58 1.371(5)
C57 C62 1.389(5)
C58 C59 1.393(6)
C59 C60 1.352(6)
C60 C61 1.361(6)
C61 C62 1.372(6)
C64 C65 1.417(11)
C65 C70 1.372(9)
C65 C66 1.414(13)
C66 C67 1.353(9)
C67 C68 1.440(13)
C68 C69 1.278(8)
C69 C70 1.400(14)
Cl1 Ge1 2.1604(8)
Cl2 Pd1 2.3946(7)
Cl3 Ge2 2.1812(7)
Cl4 Pd2 2.4036(6)
Ge1 N2 1.834(2)
Ge1 N1 1.843(2)
Ge1 Pd1 2.2777(3)
Ge2 N4 1.8386(19)
Ge2 N3 1.841(2)
Ge2 Pd2 2.2831(3)
P1 Pd1 2.3689(6)
P2 Pd1 2.3936(6)
P3 Pd2 2.3747(6)
P4 Pd2 2.3848(6)
